data_7230589
loop_
_publ_author_name
'Saunders, Lucy K.'
'Nowell, Harriott'
'Spencer, Helen C. E.'
'Hatcher, Lauren E.'
'Shepherd, Helena J.'
'Thomas, Lynne H.'
'Jones, Charlotte L.'
'Teat, Simon J.'
'Raithby, Paul R.'
'Wilson, Chick C.'

_publ_section_title
;
 Tuning charge-assisted and weak hydrogen bonds in molecular complexes of
 the proton sponge DMAN by acid co-former substitution
;
_journal_issue 22
_journal_name_full CrystEngComm
_journal_page_first 3074
_journal_paper_doi 10.1039/C8CE00443A
_journal_volume 20
_journal_year 2018
_chemical_formula_moiety 'C14 H19 N2, C7 H7 N1 O2, C7 H6 N1 O2'
_chemical_formula_sum 'C28 H32 N4 O4'
_chemical_formula_weight 488.57
_chemical_name_systematic 'DMAN 3-aminobenzoic acid 3-aminobenzoate'
_space_group_crystal_system monoclinic
_space_group_IT_number 14
_space_group_name_Hall '-P 2ybc'
_space_group_name_H-M_alt 'P 1 21/c 1'
_symmetry_space_group_name_Hall '-P 2ybc'
_symmetry_space_group_name_H-M 'P 1 21/c 1'
_atom_sites_solution_hydrogens difmap
_audit_creation_method SHELXL-2016/6
_audit_update_record
;
2018-03-22 deposited with the CCDC.
2018-05-08 downloaded from the CCDC.
;
_cell_angle_alpha 90
_cell_angle_beta 110.968(2)
_cell_angle_gamma 90
_cell_formula_units_Z 4
_cell_length_a 9.8631(4)
_cell_length_b 21.3774(9)
_cell_length_c 12.5572(5)
_cell_measurement_reflns_used 9891
_cell_measurement_temperature 100
_cell_measurement_theta_max 39.26
_cell_measurement_theta_min 2.47
_cell_volume 2472.33(18)
_computing_cell_refinement 'Bruker SAINT'
_computing_data_collection 'Bruker APEX2'
_computing_data_reduction 'Bruker SAINT'
_computing_structure_refinement 'SHELXL-2016/6 (Sheldrick, 2016)'
_computing_structure_solution 'SHELXS-2013 (Sheldrick, 2013)'
_diffrn_ambient_temperature 100
_diffrn_detector 'CMOS Detector'
_diffrn_detector_type 'Bruker Photon 100 CMOS Detector'
_diffrn_measured_fraction_theta_full 0.999
_diffrn_measured_fraction_theta_max 0.993
_diffrn_measurement_device 'three-circle diffractometer'
_diffrn_measurement_device_type 'Bruker AXS D8'
_diffrn_measurement_method '\f and \w scans'
_diffrn_radiation_monochromator synchrotron
_diffrn_radiation_type synchrotron
_diffrn_radiation_wavelength 0.8856
_diffrn_reflns_av_R_equivalents 0.0420
_diffrn_reflns_av_unetI/netI 0.0334
_diffrn_reflns_Laue_measured_fraction_full 0.999
_diffrn_reflns_Laue_measured_fraction_max 0.993
_diffrn_reflns_limit_h_max 14
_diffrn_reflns_limit_h_min -14
_diffrn_reflns_limit_k_max 30
_diffrn_reflns_limit_k_min -30
_diffrn_reflns_limit_l_max 17
_diffrn_reflns_limit_l_min -17
_diffrn_reflns_number 41246
_diffrn_reflns_point_group_measured_fraction_full 0.999
_diffrn_reflns_point_group_measured_fraction_max 0.993
_diffrn_reflns_theta_full 32.097
_diffrn_reflns_theta_max 39.340
_diffrn_reflns_theta_min 2.374
_exptl_absorpt_coefficient_mu 0.112
_exptl_absorpt_correction_T_max 0.7477
_exptl_absorpt_correction_T_min 0.6984
_exptl_absorpt_correction_type multi-scan
_exptl_absorpt_process_details
;
SADABS-2014/5 - Bruker AXS area detector scaling and absorption correction  
;
_exptl_crystal_colour colourless
_exptl_crystal_density_diffrn 1.313
_exptl_crystal_description plate
_exptl_crystal_F_000 1040
_exptl_crystal_recrystallization_method 'slow evaporation from isopropanol solvent at 30 degreesC'
_exptl_crystal_size_max 0.2
_exptl_crystal_size_mid 0.1
_exptl_crystal_size_min 0.1
_refine_diff_density_max 0.437
_refine_diff_density_min -0.285
_refine_diff_density_rms 0.054
_refine_ls_extinction_method none
_refine_ls_goodness_of_fit_ref 1.032
_refine_ls_hydrogen_treatment refall
_refine_ls_matrix_type full
_refine_ls_number_parameters 453
_refine_ls_number_reflns 7542
_refine_ls_number_restraints 0
_refine_ls_restrained_S_all 1.032
_refine_ls_R_factor_all 0.0609
_refine_ls_R_factor_gt 0.0445
_refine_ls_shift/su_max 0.001
_refine_ls_shift/su_mean 0.000
_refine_ls_structure_factor_coef Fsqd
_refine_ls_weighting_details 'w=1/[\s^2^(Fo^2^)+(0.0673P)^2^+0.4736P] where P=(Fo^2^+2Fc^2^)/3'
_refine_ls_weighting_scheme calc
_refine_ls_wR_factor_gt 0.1114
_refine_ls_wR_factor_ref 0.1215
_reflns_Friedel_coverage 0.000
_reflns_number_gt 5867
_reflns_number_total 7542
_reflns_threshold_expression 'I > 2\s(I)'
_cod_data_source_file c8ce00443a2.cif
_cod_data_source_block complex_2
_cod_depositor_comments 'Adding full bibliography for 7230587--7230595.cif.'
_cod_database_code 7230589
_shelx_shelxl_version_number 2016/6
_shelx_space_group_comment
;
The symmetry employed for this shelxl refinement is uniquely defined
by the following loop, which should always be used as a source of
symmetry information in preference to the above space-group names.
They are only intended as comments.
;

loop_
_space_group_symop_operation_xyz
'x, y, z'
'-x, y+1/2, -z+1/2'
'-x, -y, -z'
'x, -y-1/2, z-1/2'

loop_
_atom_site_label
_atom_site_type_symbol
_atom_site_fract_x
_atom_site_fract_y
_atom_site_fract_z
_atom_site_U_iso_or_equiv
_atom_site_adp_type
_atom_site_occupancy
_atom_site_site_symmetry_order
_atom_site_calc_flag
H32 H 0.407(3) 0.3841(12) 0.405(2) 0.081(7) Uiso 1 1 d
H20 H -0.0035(17) 0.3438(7) 0.4839(14) 0.024(4) Uiso 1 1 d
H21 H -0.2518(18) 0.3147(8) 0.3863(14) 0.029(4) Uiso 1 1 d
H22 H -0.3287(18) 0.2919(7) 0.1886(14) 0.027(4) Uiso 1 1 d
H23 H -0.2565(19) 0.2674(8) 0.0302(14) 0.030(4) Uiso 1 1 d
H24 H -0.1230(17) 0.2985(7) 0.0171(13) 0.023(4) Uiso 1 1 d
H25 H 0.0717(16) 0.3337(7) 0.1845(13) 0.021(4) Uiso 1 1 d
O2 O 0.29086(9) 0.36708(4) 0.34491(7) 0.01773(17) Uani 1 1 d
O1 O 0.25686(10) 0.36293(5) 0.51132(7) 0.0267(2) Uani 1 1 d
C15 C 0.21203(12) 0.35850(5) 0.40680(9) 0.0160(2) Uani 1 1 d
C16 C 0.05544(12) 0.34160(5) 0.34258(9) 0.0145(2) Uani 1 1 d
C17 C 0.00611(12) 0.32992(5) 0.22542(9) 0.0139(2) Uani 1 1 d
C18 C -0.13696(12) 0.31031(5) 0.16742(9) 0.0140(2) Uani 1 1 d
C19 C -0.23104(12) 0.30551(5) 0.22845(10) 0.0164(2) Uani 1 1 d
C20 C -0.18290(12) 0.31842(5) 0.34412(10) 0.0176(2) Uani 1 1 d
C21 C -0.03933(13) 0.33581(5) 0.40233(10) 0.0175(2) Uani 1 1 d
N4 N -0.18842(11) 0.29745(5) 0.05158(8) 0.0187(2) Uani 1 1 d
H26 H 0.6811(17) 0.4905(7) 0.5978(13) 0.023(4) Uiso 1 1 d
H27 H 1.0137(18) 0.4579(8) 0.9043(14) 0.030(4) Uiso 1 1 d
H28 H 0.8689(15) 0.5294(7) 0.7707(12) 0.016(3) Uiso 1 1 d
H29 H 1.100(2) 0.3503(8) 0.9488(16) 0.039(5) Uiso 1 1 d
H30 H 1.0114(19) 0.2951(9) 0.8767(15) 0.037(5) Uiso 1 1 d
H31 H 0.8134(16) 0.3117(7) 0.7058(13) 0.020(4) Uiso 1 1 d
O4 O 0.60352(9) 0.31040(4) 0.52091(7) 0.01941(17) Uani 1 1 d
O3 O 0.52855(9) 0.40777(4) 0.46521(7) 0.01873(17) Uani 1 1 d
C23 C 0.74682(12) 0.46034(5) 0.65295(10) 0.0164(2) Uani 1 1 d
C22 C 0.73139(11) 0.39566(5) 0.63602(9) 0.0139(2) Uani 1 1 d
C24 C 0.85394(13) 0.48300(6) 0.75126(10) 0.0187(2) Uani 1 1 d
C25 C 0.94246(12) 0.44234(6) 0.83317(10) 0.0185(2) Uani 1 1 d
C26 C 0.92635(12) 0.37759(5) 0.81718(9) 0.0159(2) Uani 1 1 d
C27 C 0.82199(12) 0.35508(5) 0.71718(9) 0.0158(2) Uani 1 1 d
C28 C 0.61395(11) 0.36777(5) 0.53363(9) 0.0145(2) Uani 1 1 d
N3 N 1.00791(11) 0.33594(5) 0.90235(9) 0.0208(2) Uani 1 1 d
H18 H 0.1403(19) 0.3061(8) 0.7230(14) 0.030(4) Uiso 1 1 d
H2 H 0.2474(18) 0.5637(8) 0.7839(14) 0.032(4) Uiso 1 1 d
H6 H 0.4043(18) 0.3020(8) 1.1427(14) 0.031(4) Uiso 1 1 d
H17 H 0.2251(17) 0.2838(7) 0.6446(13) 0.023(4) Uiso 1 1 d
H7 H 0.4077(17) 0.2728(8) 0.9620(13) 0.028(4) Uiso 1 1 d
H19 H 0.2629(18) 0.2517(8) 0.7659(13) 0.028(4) Uiso 1 1 d
H5 H 0.3614(17) 0.4073(7) 1.1756(13) 0.025(4) Uiso 1 1 d
H4 H 0.3125(18) 0.5142(8) 1.1140(14) 0.030(4) Uiso 1 1 d
H3 H 0.2661(18) 0.5914(8) 0.9714(13) 0.029(4) Uiso 1 1 d
H15 H 0.4820(18) 0.3136(7) 0.6929(15) 0.029(4) Uiso 1 1 d
H16 H 0.5213(17) 0.2799(8) 0.8160(14) 0.028(4) Uiso 1 1 d
H14 H 0.5608(19) 0.3544(8) 0.8042(14) 0.032(4) Uiso 1 1 d
H8 H 0.1230(17) 0.4504(7) 0.5470(13) 0.024(4) Uiso 1 1 d
H11 H 0.3784(18) 0.4651(8) 0.5912(14) 0.031(4) Uiso 1 1 d
H9 H 0.1090(19) 0.5110(9) 0.6222(14) 0.035(4) Uiso 1 1 d
H10 H 0.0543(18) 0.4427(8) 0.6447(14) 0.030(4) Uiso 1 1 d
H13 H 0.484(2) 0.4737(8) 0.7222(15) 0.039(5) Uiso 1 1 d
H12 H 0.368(2) 0.5286(9) 0.6583(15) 0.042(5) Uiso 1 1 d
H1 H 0.299(2) 0.4018(10) 0.7126(17) 0.054(6) Uiso 1 1 d
N1 N 0.27584(10) 0.45324(4) 0.70274(7) 0.01420(18) Uani 1 1 d
N2 N 0.34638(10) 0.33988(4) 0.77295(8) 0.01421(18) Uani 1 1 d
C9 C 0.32652(11) 0.42240(5) 0.90453(9) 0.01216(19) Uani 1 1 d
C10 C 0.33324(11) 0.44053(5) 1.01580(9) 0.0153(2) Uani 1 1 d
C1 C 0.29191(11) 0.47052(5) 0.81989(9) 0.0133(2) Uani 1 1 d
C8 C 0.35388(11) 0.35849(5) 0.88636(9) 0.0135(2) Uani 1 1 d
C6 C 0.38745(13) 0.33402(6) 1.08173(10) 0.0207(2) Uani 1 1 d
C7 C 0.38554(12) 0.31550(6) 0.97346(10) 0.0181(2) Uani 1 1 d
C5 C 0.36176(12) 0.39467(6) 1.10270(10) 0.0196(2) Uani 1 1 d
C4 C 0.30955(13) 0.50383(6) 1.03788(10) 0.0198(2) Uani 1 1 d
C2 C 0.27177(13) 0.53134(5) 0.84448(10) 0.0194(2) Uani 1 1 d
C13 C 0.23516(13) 0.29095(6) 0.72339(11) 0.0198(2) Uani 1 1 d
C3 C 0.28135(14) 0.54842(6) 0.95518(10) 0.0217(2) Uani 1 1 d
C14 C 0.48965(13) 0.32007(6) 0.77156(11) 0.0212(2) Uani 1 1 d
C12 C 0.12633(15) 0.46553(7) 0.62116(10) 0.0248(3) Uani 1 1 d
C11 C 0.38681(16) 0.48367(7) 0.66502(11) 0.0267(3) Uani 1 1 d

loop_
_atom_site_aniso_label
_atom_site_aniso_U_11
_atom_site_aniso_U_22
_atom_site_aniso_U_33
_atom_site_aniso_U_23
_atom_site_aniso_U_13
_atom_site_aniso_U_12
O2 0.0146(4) 0.0248(4) 0.0131(4) -0.0008(3) 0.0042(3) -0.0033(3)
O1 0.0216(4) 0.0453(6) 0.0123(4) -0.0054(4) 0.0048(3) -0.0070(4)
C15 0.0156(5) 0.0176(5) 0.0142(5) -0.0018(4) 0.0048(4) -0.0009(4)
C16 0.0144(5) 0.0144(5) 0.0140(5) -0.0015(4) 0.0043(4) -0.0006(4)
C17 0.0139(5) 0.0142(5) 0.0135(5) -0.0007(4) 0.0048(4) 0.0006(4)
C18 0.0154(5) 0.0110(5) 0.0146(5) -0.0002(4) 0.0042(4) 0.0012(4)
C19 0.0135(5) 0.0141(5) 0.0211(5) -0.0002(4) 0.0054(4) -0.0004(4)
C20 0.0170(5) 0.0174(5) 0.0208(5) 0.0009(4) 0.0097(4) 0.0006(4)
C21 0.0191(5) 0.0186(5) 0.0157(5) -0.0012(4) 0.0073(4) -0.0002(4)
N4 0.0165(4) 0.0230(5) 0.0148(4) -0.0045(4) 0.0032(4) -0.0040(4)
O4 0.0175(4) 0.0158(4) 0.0229(4) -0.0025(3) 0.0048(3) -0.0003(3)
O3 0.0157(4) 0.0178(4) 0.0187(4) 0.0041(3) 0.0015(3) -0.0031(3)
C23 0.0155(5) 0.0160(5) 0.0184(5) 0.0010(4) 0.0069(4) 0.0001(4)
C22 0.0111(4) 0.0164(5) 0.0151(5) 0.0009(4) 0.0058(4) -0.0007(4)
C24 0.0177(5) 0.0169(5) 0.0215(5) -0.0028(4) 0.0070(4) -0.0019(4)
C25 0.0146(5) 0.0230(6) 0.0174(5) -0.0031(4) 0.0053(4) -0.0029(4)
C26 0.0122(5) 0.0203(5) 0.0162(5) 0.0031(4) 0.0062(4) 0.0000(4)
C27 0.0143(5) 0.0156(5) 0.0177(5) 0.0014(4) 0.0061(4) -0.0009(4)
C28 0.0114(4) 0.0177(5) 0.0154(5) 0.0008(4) 0.0061(4) -0.0013(4)
N3 0.0158(5) 0.0248(5) 0.0198(5) 0.0050(4) 0.0037(4) 0.0010(4)
N1 0.0156(4) 0.0163(4) 0.0093(4) 0.0014(3) 0.0027(3) -0.0019(3)
N2 0.0142(4) 0.0139(4) 0.0159(4) -0.0016(3) 0.0071(3) -0.0004(3)
C9 0.0103(4) 0.0144(5) 0.0109(4) 0.0020(3) 0.0028(4) 0.0005(4)
C10 0.0120(4) 0.0223(5) 0.0109(4) 0.0006(4) 0.0032(4) 0.0008(4)
C1 0.0144(5) 0.0144(5) 0.0101(4) 0.0004(3) 0.0032(4) -0.0015(4)
C8 0.0118(4) 0.0151(5) 0.0145(5) 0.0023(4) 0.0057(4) 0.0004(4)
C6 0.0167(5) 0.0268(6) 0.0178(5) 0.0110(4) 0.0052(4) 0.0018(4)
C7 0.0158(5) 0.0166(5) 0.0216(5) 0.0075(4) 0.0062(4) 0.0036(4)
C5 0.0153(5) 0.0314(6) 0.0119(5) 0.0047(4) 0.0046(4) 0.0011(4)
C4 0.0179(5) 0.0258(6) 0.0135(5) -0.0051(4) 0.0030(4) 0.0016(4)
C2 0.0234(6) 0.0140(5) 0.0176(5) 0.0008(4) 0.0036(4) 0.0003(4)
C13 0.0200(5) 0.0173(5) 0.0224(6) -0.0031(4) 0.0079(5) -0.0047(4)
C3 0.0241(6) 0.0173(5) 0.0200(5) -0.0052(4) 0.0032(5) 0.0029(4)
C14 0.0161(5) 0.0262(6) 0.0235(6) -0.0027(5) 0.0100(5) 0.0028(4)
C12 0.0225(6) 0.0301(7) 0.0144(5) -0.0019(5) -0.0023(5) 0.0073(5)
C11 0.0330(7) 0.0321(7) 0.0186(6) -0.0013(5) 0.0138(5) -0.0150(6)

loop_
_atom_type_symbol
_atom_type_description
_atom_type_scat_dispersion_real
_atom_type_scat_dispersion_imag
_atom_type_scat_source
C C 0.0056 0.0026 'International Tables Vol C Tables 4.2.6.8 and 6.1.1.4'
H H 0.0000 0.0000 'International Tables Vol C Tables 4.2.6.8 and 6.1.1.4'
N N 0.0104 0.0054 'International Tables Vol C Tables 4.2.6.8 and 6.1.1.4'
O O 0.0177 0.0098 'International Tables Vol C Tables 4.2.6.8 and 6.1.1.4'

loop_
_geom_angle_atom_site_label_1
_geom_angle_atom_site_label_2
_geom_angle_atom_site_label_3
_geom_angle
C15 O2 H32 108.1(12)
O1 C15 O2 124.49(10)
O1 C15 C16 119.84(10)
O2 C15 C16 115.67(9)
C17 C16 C21 120.11(10)
C17 C16 C15 120.67(10)
C21 C16 C15 119.18(10)
C16 C17 C18 120.50(10)
C16 C17 H25 120.0(9)
C18 C17 H25 119.5(9)
N4 C18 C17 121.84(10)
N4 C18 C19 119.57(10)
C17 C18 C19 118.56(10)
C20 C19 C18 120.86(10)
C20 C19 H22 120.7(10)
C18 C19 H22 118.4(10)
C19 C20 C21 120.44(10)
C19 C20 H21 119.7(10)
C21 C20 H21 119.9(10)
C20 C21 C16 119.46(10)
C20 C21 H20 121.2(9)
C16 C21 H20 119.3(9)
C18 N4 H23 114.2(10)
C18 N4 H24 116.4(10)
H23 N4 H24 117.6(14)
C28 O3 H32 112.6(11)
C24 C23 C22 119.01(11)
C24 C23 H26 119.3(9)
C22 C23 H26 121.7(9)
C27 C22 C23 119.89(10)
C27 C22 C28 118.21(10)
C23 C22 C28 121.85(10)
C25 C24 C23 120.96(11)
C25 C24 H28 115.6(8)
C23 C24 H28 123.3(8)
C24 C25 C26 120.21(11)
C24 C25 H27 121.3(10)
C26 C25 H27 118.4(10)
C27 C26 C25 118.69(10)
C27 C26 N3 120.32(11)
C25 C26 N3 120.91(11)
C22 C27 C26 121.19(11)
C22 C27 H31 120.3(9)
C26 C27 H31 118.5(9)
O4 C28 O3 124.59(10)
O4 C28 C22 120.28(10)
O3 C28 C22 115.13(9)
C26 N3 H29 115.5(11)
C26 N3 H30 114.3(11)
H29 N3 H30 111.8(16)
C1 N1 C12 111.74(9)
C1 N1 C11 112.37(9)
C12 N1 C11 111.36(10)
C1 N1 H1 101.0(10)
C12 N1 H1 111.3(10)
C11 N1 H1 108.6(10)
C8 N2 C14 112.03(9)
C8 N2 C13 112.01(9)
C14 N2 C13 111.05(9)
C8 N2 H1 98.6(8)
C14 N2 H1 111.6(8)
C13 N2 H1 111.0(8)
C8 C9 C10 118.10(9)
C8 C9 C1 125.35(9)
C10 C9 C1 116.55(10)
C4 C10 C5 120.71(10)
C4 C10 C9 119.81(10)
C5 C10 C9 119.47(10)
C2 C1 C9 122.12(10)
C2 C1 N1 119.52(10)
C9 C1 N1 118.36(9)
C7 C8 C9 120.97(10)
C7 C8 N2 120.86(10)
C9 C8 N2 118.17(9)
C5 C6 C7 120.91(11)
C5 C6 H6 119.7(10)
C7 C6 H6 119.3(10)
C8 C7 C6 119.99(11)
C8 C7 H7 120.9(9)
C6 C7 H7 119.1(9)
C6 C5 C10 120.51(11)
C6 C5 H5 121.1(9)
C10 C5 H5 118.3(9)
C3 C4 C10 121.44(10)
C3 C4 H4 121.1(10)
C10 C4 H4 117.5(10)
C1 C2 C3 120.39(11)
C1 C2 H2 120.3(10)
C3 C2 H2 119.3(10)
N2 C13 H18 109.2(10)
N2 C13 H17 109.2(9)
H18 C13 H17 107.2(13)
N2 C13 H19 110.8(10)
H18 C13 H19 111.2(13)
H17 C13 H19 109.1(13)
C4 C3 C2 119.64(11)
C4 C3 H3 120.7(10)
C2 C3 H3 119.7(10)
N2 C14 H15 108.9(10)
N2 C14 H16 110.1(9)
H15 C14 H16 109.6(13)
N2 C14 H14 108.6(10)
H15 C14 H14 108.0(13)
H16 C14 H14 111.4(13)
N1 C12 H8 106.6(9)
N1 C12 H9 107.4(10)
H8 C12 H9 113.0(13)
N1 C12 H10 110.3(9)
H8 C12 H10 109.8(13)
H9 C12 H10 109.6(14)
N1 C11 H11 107.4(10)
N1 C11 H13 107.8(10)
H11 C11 H13 109.2(14)
N1 C11 H12 108.6(11)
H11 C11 H12 111.5(14)
H13 C11 H12 112.2(15)

loop_
_geom_bond_atom_site_label_1
_geom_bond_atom_site_label_2
_geom_bond_distance
O2 C15 1.2941(13)
O2 H32 1.18(3)
O1 C15 1.2294(13)
C15 C16 1.5082(15)
C16 C17 1.3968(15)
C16 C21 1.3979(15)
C17 C18 1.4006(15)
C17 H25 0.963(15)
C18 N4 1.3858(14)
C18 C19 1.4028(15)
C19 C20 1.3848(16)
C19 H22 0.958(16)
C20 C21 1.3918(16)
C20 H21 1.004(17)
C21 H20 0.972(16)
N4 H23 0.898(18)
N4 H24 0.897(16)
O4 C28 1.2363(13)
O3 C28 1.2887(13)
O3 H32 1.27(3)
C23 C24 1.3933(16)
C23 C22 1.3990(15)
C23 H26 0.997(16)
C22 C27 1.3921(15)
C22 C28 1.5114(15)
C24 C25 1.3904(17)
C24 H28 1.020(14)
C25 C26 1.3994(17)
C25 H27 0.977(17)
C26 C27 1.3940(16)
C26 N3 1.4028(15)
C27 H31 0.937(15)
N3 H29 0.939(19)
N3 H30 0.936(18)
N1 C1 1.4692(13)
N1 C12 1.4872(15)
N1 C11 1.4888(15)
N1 H1 1.12(2)
N2 C8 1.4548(13)
N2 C14 1.4812(14)
N2 C13 1.4819(15)
N2 H1 1.51(2)
C9 C8 1.4267(15)
C9 C10 1.4285(14)
C9 C1 1.4298(14)
C10 C4 1.4174(17)
C10 C5 1.4183(15)
C1 C2 1.3673(15)
C8 C7 1.3763(15)
C6 C5 1.3647(18)
C6 C7 1.4097(17)
C6 H6 0.995(17)
C7 H7 0.962(17)
C5 H5 0.955(15)
C4 C3 1.3629(17)
C4 H4 0.971(16)
C2 C3 1.4073(16)
C2 H2 0.992(17)
C13 H18 0.988(17)
C13 H17 0.971(15)
C13 H19 0.980(16)
C3 H3 0.964(17)
C14 H15 0.974(17)
C14 H16 1.011(17)
C14 H14 0.996(17)
C12 H8 0.975(15)
C12 H9 0.987(18)
C12 H10 0.990(17)
C11 H11 0.984(17)
C11 H13 0.992(19)
C11 H12 0.977(19)

loop_
_geom_hbond_atom_site_label_D
_geom_hbond_atom_site_label_H
_geom_hbond_atom_site_label_A
_geom_hbond_distance_DH
_geom_hbond_distance_HA
_geom_hbond_distance_DA
_geom_hbond_angle_DHA
_geom_hbond_site_symmetry_A
C7 H7 O4 0.962(17) 2.533(17) 3.3621(14) 144.4(13) 4_566
C13 H17 O1 0.971(15) 2.477(16) 3.1485(16) 126.2(12) .
N4 H24 N3 0.897(16) 2.390(17) 3.2459(15) 159.5(13) 1_454
N4 H23 O4 0.898(18) 2.138(18) 3.0183(13) 166.4(15) 4_465
C12 H8 O1 0.975(15) 2.422(16) 3.1051(17) 126.7(12) .
C11 H11 O1 0.984(17) 2.521(17) 3.2031(17) 126.3(12) .
C11 H12 O3 0.977(19) 2.535(18) 3.1200(15) 118.4(13) 3_666
N1 H1 N2 1.12(2) 1.51(2) 2.5875(13) 158.0(17) .
